data_2226785
loop_
_publ_author_name
'Affan, Md. Abu'
'Sam, Norrihan B.'
'Ahmad, Fasihuddin B.'
'Tiekink, Edward R. T.'

_publ_section_title
;
 {4-Hydroxy-<i>N</i>'-[(2-oxido-1-naphthyl-\k<i>O</i>)methylidene]benzohydrazidato-\k^2^<i>N</i>',<i>O</i>}dimethyltin(IV)
;
_journal_coeditor_code BT5292
_journal_issue 8
_journal_name_full 'Acta Crystallographica Section E'
_journal_page_first m924
_journal_paper_doi 10.1107/S1600536810027078
_journal_volume 66
_journal_year 2010
_chemical_formula_iupac '[Sn (C H3)2 (C18 H12 N2 O3)]'
_chemical_formula_moiety 'C20 H18 N2 O3 Sn'
_chemical_formula_sum 'C20 H18 N2 O3 Sn'
_chemical_formula_weight 453.05
_chemical_name_systematic
;
{4-Hydroxy-<i>N</i>'-[(2-oxido-1-naphthyl-
\k<i>O</i>)methylidene]benzohydrazidato-\k^2^<i>N</i>',<i>O</i>}dimethyltin(IV)
;
_space_group_IT_number 14
_symmetry_cell_setting monoclinic
_symmetry_space_group_name_Hall '-P 2ybc'
_symmetry_space_group_name_H-M 'P 1 21/c 1'
_atom_sites_solution_hydrogens geom
_atom_sites_solution_primary direct
_atom_sites_solution_secondary difmap
_audit_creation_method SHELXL-97
_cell_angle_alpha 90
_cell_angle_beta 94.923(3)
_cell_angle_gamma 90
_cell_formula_units_Z 8
_cell_length_a 12.9422(4)
_cell_length_b 16.5264(5)
_cell_length_c 16.9949(5)
_cell_measurement_reflns_used 7047
_cell_measurement_temperature 150(2)
_cell_measurement_theta_max 27.4
_cell_measurement_theta_min 2.3
_cell_volume 3621.59(19)
_computing_cell_refinement 'CrysAlis Pro (Oxford Diffraction, 2010)'
_computing_data_collection 'CrysAlis Pro (Oxford Diffraction, 2010)'
_computing_data_reduction 'CrysAlis Pro (Oxford Diffraction, 2010)'
_computing_molecular_graphics 'ORTEP-3 (Farrugia, 1997) and DIAMOND (Brandenburg, 2006)'
_computing_publication_material 'publCIF (Westrip, 2010)'
_computing_structure_refinement 'SHELXL97 (Sheldrick, 2008)'
_computing_structure_solution 'SHELXS97 (Sheldrick, 2008)'
_diffrn_ambient_temperature 150(2)
_diffrn_detector_area_resol_mean 10.5081
_diffrn_measured_fraction_theta_full 0.989
_diffrn_measured_fraction_theta_max 0.989
_diffrn_measurement_device_type 'Oxford Diffraction Gemini E'
_diffrn_measurement_method '\w scans'
_diffrn_radiation_monochromator graphite
_diffrn_radiation_source 'fine-focus sealed tube'
_diffrn_radiation_type MoK\a
_diffrn_radiation_wavelength 0.71073
_diffrn_reflns_av_R_equivalents 0.027
_diffrn_reflns_av_sigmaI/netI 0.047
_diffrn_reflns_limit_h_max 8
_diffrn_reflns_limit_h_min -15
_diffrn_reflns_limit_k_max 19
_diffrn_reflns_limit_k_min -19
_diffrn_reflns_limit_l_max 19
_diffrn_reflns_limit_l_min -20
_diffrn_reflns_number 12413
_diffrn_reflns_theta_full 25.5
_diffrn_reflns_theta_max 25.5
_diffrn_reflns_theta_min 2.3
_diffrn_standards_decay_% 0
_diffrn_standards_number 0
_exptl_absorpt_coefficient_mu 1.433
_exptl_absorpt_correction_T_max 1.000
_exptl_absorpt_correction_T_min 0.863
_exptl_absorpt_correction_type multi-scan
_exptl_absorpt_process_details '(CrysAlis Pro; Oxford Diffraction, 2010)'
_exptl_crystal_colour pink
_exptl_crystal_density_diffrn 1.662
_exptl_crystal_density_method 'not measured'
_exptl_crystal_description prism
_exptl_crystal_F_000 1808
_exptl_crystal_size_max 0.20
_exptl_crystal_size_mid 0.15
_exptl_crystal_size_min 0.06
_refine_diff_density_max 0.73
_refine_diff_density_min -0.51
_refine_ls_extinction_method none
_refine_ls_goodness_of_fit_ref 1.05
_refine_ls_hydrogen_treatment constr
_refine_ls_matrix_type full
_refine_ls_number_parameters 475
_refine_ls_number_reflns 6668
_refine_ls_number_restraints 0
_refine_ls_restrained_S_all 1.05
_refine_ls_R_factor_all 0.041
_refine_ls_R_factor_gt 0.031
_refine_ls_shift/su_max 0.001
_refine_ls_shift/su_mean 0.000
_refine_ls_structure_factor_coef Fsqd
_refine_ls_weighting_details 'calc w=1/[\s^2^(Fo^2^)+(0.0238P)^2^+0.8497P] where P=(Fo^2^+2Fc^2^)/3'
_refine_ls_weighting_scheme calc
_refine_ls_wR_factor_gt 0.064
_refine_ls_wR_factor_ref 0.069
_reflns_number_gt 5647
_reflns_number_total 6668
_reflns_threshold_expression I>2\s(I)
_cod_data_source_file bt5292.cif
_cod_data_source_block I
_cod_original_sg_symbol_H-M 'P 21/c'
_cod_database_code 2226785
_cod_database_fobs_code 2226785

loop_
_symmetry_equiv_pos_as_xyz
'x, y, z'
'-x, y+1/2, -z+1/2'
'-x, -y, -z'
'x, -y-1/2, z-1/2'

loop_
_atom_site_type_symbol
_atom_site_label
_atom_site_fract_x
_atom_site_fract_y
_atom_site_fract_z
_atom_site_U_iso_or_equiv
_atom_site_adp_type
_atom_site_calc_flag
_atom_site_refinement_flags
_atom_site_occupancy
_atom_site_disorder_assembly
_atom_site_disorder_group
Sn Sn1 0.372807(18) 0.439312(13) 0.384468(13) 0.01894(7) Uani d . 1 . .
O O1 0.22567(17) 0.48447(13) 0.33302(12) 0.0229(5) Uani d . 1 . .
O O2 0.51368(18) 0.37879(14) 0.38188(13) 0.0280(6) Uani d . 1 . .
O O3 -0.09090(17) 0.69902(13) 0.11649(13) 0.0226(5) Uani d . 1 . .
H H3 -0.1239 0.7217 0.1508 0.034 Uiso calc R 1 . .
N N1 0.2992(2) 0.47633(15) 0.21448(15) 0.0159(6) Uani d . 1 . .
N N2 0.3766(2) 0.43266(15) 0.25829(15) 0.0158(6) Uani d . 1 . .
C C1 0.3054(3) 0.3524(2) 0.4554(2) 0.0308(9) Uani d . 1 . .
H H1A 0.2763 0.3082 0.4220 0.046 Uiso calc R 1 . .
H H1B 0.2502 0.3778 0.4827 0.046 Uiso calc R 1 . .
H H1C 0.3585 0.3308 0.4944 0.046 Uiso calc R 1 . .
C C2 0.4287(3) 0.55396(19) 0.4238(2) 0.0271(8) Uani d . 1 . .
H H2A 0.4204 0.5597 0.4803 0.041 Uiso calc R 1 . .
H H2B 0.3893 0.5965 0.3945 0.041 Uiso calc R 1 . .
H H2C 0.5022 0.5587 0.4149 0.041 Uiso calc R 1 . .
C C3 0.2257(2) 0.50146(18) 0.25852(18) 0.0162(7) Uani d . 1 . .
C C4 0.1430(2) 0.55217(18) 0.22049(18) 0.0152(7) Uani d . 1 . .
C C5 0.0645(2) 0.58043(18) 0.26549(19) 0.0171(7) Uani d . 1 . .
H H5 0.0652 0.5660 0.3196 0.021 Uiso calc R 1 . .
C C6 -0.0138(2) 0.62907(19) 0.23155(18) 0.0181(7) Uani d . 1 . .
H H6 -0.0666 0.6478 0.2626 0.022 Uiso calc R 1 . .
C C7 -0.0163(2) 0.65090(19) 0.15242(19) 0.0181(7) Uani d . 1 . .
C C8 0.0604(2) 0.6219(2) 0.10710(19) 0.0215(8) Uani d . 1 . .
H H8 0.0593 0.6360 0.0528 0.026 Uiso calc R 1 . .
C C9 0.1378(2) 0.57307(19) 0.14092(19) 0.0202(7) Uani d . 1 . .
H H9 0.1891 0.5530 0.1092 0.024 Uiso calc R 1 . .
C C10 0.4458(2) 0.39988(18) 0.21694(18) 0.0160(7) Uani d . 1 . .
H H10 0.4339 0.4055 0.1613 0.019 Uiso calc R 1 . .
C C11 0.5367(2) 0.35692(18) 0.24451(19) 0.0169(7) Uani d . 1 . .
C C12 0.5666(3) 0.34850(19) 0.32603(19) 0.0190(7) Uani d . 1 . .
C C13 0.6590(3) 0.30561(18) 0.3504(2) 0.0224(8) Uani d . 1 . .
H H13 0.6788 0.2995 0.4052 0.027 Uiso calc R 1 . .
C C14 0.7193(3) 0.27336(19) 0.2977(2) 0.0226(8) Uani d . 1 . .
H H14 0.7804 0.2450 0.3162 0.027 Uiso calc R 1 . .
C C15 0.6935(3) 0.28078(18) 0.2147(2) 0.0193(7) Uani d . 1 . .
C C16 0.7574(3) 0.24726(19) 0.1600(2) 0.0259(8) Uani d . 1 . .
H H16 0.8183 0.2187 0.1789 0.031 Uiso calc R 1 . .
C C17 0.7338(3) 0.2550(2) 0.0806(2) 0.0334(9) Uani d . 1 . .
H H17 0.7775 0.2318 0.0445 0.040 Uiso calc R 1 . .
C C18 0.6446(3) 0.2973(2) 0.0530(2) 0.0365(10) Uani d . 1 . .
H H18 0.6282 0.3035 -0.0022 0.044 Uiso calc R 1 . .
C C19 0.5802(3) 0.3301(2) 0.1050(2) 0.0308(9) Uani d . 1 . .
H H19 0.5194 0.3581 0.0849 0.037 Uiso calc R 1 . .
C C20 0.6022(3) 0.32324(18) 0.18701(19) 0.0188(7) Uani d . 1 . .
Sn Sn2 0.863063(17) 0.698292(13) 0.901481(13) 0.01777(7) Uani d . 1 . .
O O4 0.72509(17) 0.75323(13) 0.84463(12) 0.0234(5) Uani d . 1 . .
O O5 0.99479(18) 0.62575(14) 0.90442(13) 0.0291(6) Uani d . 1 . .
O O6 0.40545(17) 0.94156(14) 0.60703(13) 0.0240(5) Uani d . 1 . .
H H6A 0.3654 0.9612 0.6384 0.036 Uiso calc R 1 . .
N N3 0.79687(19) 0.72937(15) 0.72772(15) 0.0150(6) Uani d . 1 . .
N N4 0.8715(2) 0.68727(14) 0.77582(15) 0.0150(6) Uani d . 1 . .
C C21 0.7751(3) 0.6187(2) 0.96517(19) 0.0261(8) Uani d . 1 . .
H H21A 0.7460 0.5760 0.9299 0.039 Uiso calc R 1 . .
H H21B 0.7187 0.6486 0.9869 0.039 Uiso calc R 1 . .
H H21C 0.8196 0.5944 1.0084 0.039 Uiso calc R 1 . .
C C22 0.9403(3) 0.80532(19) 0.9414(2) 0.0290(9) Uani d . 1 . .
H H22A 0.9540 0.8034 0.9990 0.043 Uiso calc R 1 . .
H H22B 0.8966 0.8523 0.9266 0.043 Uiso calc R 1 . .
H H22C 1.0061 0.8099 0.9171 0.043 Uiso calc R 1 . .
C C23 0.7252(2) 0.76115(18) 0.76921(19) 0.0167(7) Uani d . 1 . .
C C24 0.6415(2) 0.80870(17) 0.72659(18) 0.0151(7) Uani d . 1 . .
C C25 0.5548(2) 0.83069(18) 0.76511(19) 0.0166(7) Uani d . 1 . .
H H25 0.5506 0.8156 0.8187 0.020 Uiso calc R 1 . .
C C26 0.4749(2) 0.87418(18) 0.72596(19) 0.0189(7) Uani d . 1 . .
H H26 0.4157 0.8880 0.7526 0.023 Uiso calc R 1 . .
C C27 0.4805(2) 0.89776(19) 0.64805(19) 0.0175(7) Uani d . 1 . .
C C28 0.5677(2) 0.8776(2) 0.60977(19) 0.0210(8) Uani d . 1 . .
H H28 0.5731 0.8950 0.5570 0.025 Uiso calc R 1 . .
C C29 0.6457(2) 0.83292(19) 0.64771(19) 0.0196(7) Uani d . 1 . .
H H29 0.7037 0.8180 0.6203 0.023 Uiso calc R 1 . .
C C30 0.9417(2) 0.65032(17) 0.73749(19) 0.0166(7) Uani d . 1 . .
H H30 0.9319 0.6528 0.6815 0.020 Uiso calc R 1 . .
C C31 1.0306(2) 0.60716(18) 0.76933(19) 0.0165(7) Uani d . 1 . .
C C32 1.0538(3) 0.59785(19) 0.8512(2) 0.0226(8) Uani d . 1 . .
C C33 1.1456(3) 0.55688(19) 0.8799(2) 0.0274(8) Uani d . 1 . .
H H33 1.1609 0.5505 0.9353 0.033 Uiso calc R 1 . .
C C34 1.2119(3) 0.52668(19) 0.8300(2) 0.0278(9) Uani d . 1 . .
H H34 1.2737 0.5008 0.8511 0.033 Uiso calc R 1 . .
C C35 1.1910(3) 0.53289(18) 0.7467(2) 0.0230(8) Uani d . 1 . .
C C36 1.2606(3) 0.49950(19) 0.6957(2) 0.0288(9) Uani d . 1 . .
H H36 1.3221 0.4735 0.7171 0.035 Uiso calc R 1 . .
C C37 1.2394(3) 0.5046(2) 0.6157(2) 0.0359(10) Uani d . 1 . .
H H37 1.2868 0.4824 0.5818 0.043 Uiso calc R 1 . .
C C38 1.1497(3) 0.5418(2) 0.5836(2) 0.0361(10) Uani d . 1 . .
H H38 1.1354 0.5443 0.5279 0.043 Uiso calc R 1 . .
C C39 1.0809(3) 0.5753(2) 0.6322(2) 0.0263(8) Uani d . 1 . .
H H39 1.0195 0.6005 0.6092 0.032 Uiso calc R 1 . .
C C40 1.0997(2) 0.57292(18) 0.7152(2) 0.0186(7) Uani d . 1 . .

loop_
_atom_site_aniso_label
_atom_site_aniso_U_11
_atom_site_aniso_U_22
_atom_site_aniso_U_33
_atom_site_aniso_U_12
_atom_site_aniso_U_13
_atom_site_aniso_U_23
Sn1 0.02143(14) 0.02241(13) 0.01285(12) -0.00068(10) 0.00070(10) -0.00022(10)
O1 0.0201(13) 0.0329(13) 0.0160(12) 0.0038(11) 0.0031(10) 0.0017(11)
O2 0.0300(14) 0.0385(14) 0.0150(12) 0.0083(12) -0.0013(11) 0.0023(11)
O3 0.0174(13) 0.0313(13) 0.0193(12) 0.0065(11) 0.0023(10) -0.0044(11)
N1 0.0128(14) 0.0185(14) 0.0163(14) 0.0014(12) 0.0005(12) -0.0022(12)
N2 0.0137(14) 0.0180(14) 0.0151(14) -0.0010(12) -0.0027(12) 0.0009(12)
C1 0.042(2) 0.032(2) 0.0191(19) -0.0061(18) 0.0068(18) -0.0007(16)
C2 0.034(2) 0.0242(19) 0.0220(19) 0.0000(16) -0.0013(17) -0.0006(16)
C3 0.0127(17) 0.0159(16) 0.0196(18) -0.0071(14) -0.0001(14) -0.0061(14)
C4 0.0114(16) 0.0177(16) 0.0163(17) -0.0039(14) 0.0009(13) -0.0032(14)
C5 0.0163(17) 0.0201(17) 0.0151(17) -0.0038(14) 0.0022(14) -0.0006(14)
C6 0.0142(17) 0.0221(17) 0.0190(18) -0.0016(14) 0.0069(14) -0.0031(15)
C7 0.0105(17) 0.0215(18) 0.0218(18) 0.0012(14) -0.0015(14) -0.0024(15)
C8 0.0175(18) 0.0322(19) 0.0148(17) 0.0054(16) 0.0018(15) -0.0033(15)
C9 0.0146(17) 0.0258(18) 0.0206(18) 0.0014(15) 0.0033(15) -0.0063(15)
C10 0.0180(17) 0.0166(16) 0.0137(16) -0.0015(14) 0.0026(14) -0.0018(14)
C11 0.0172(18) 0.0144(16) 0.0186(17) -0.0019(14) -0.0012(14) 0.0004(14)
C12 0.0191(18) 0.0180(17) 0.0197(18) -0.0006(14) 0.0008(15) 0.0003(14)
C13 0.0223(19) 0.0219(18) 0.0219(18) -0.0035(15) -0.0053(16) 0.0062(15)
C14 0.0185(19) 0.0170(17) 0.031(2) 0.0036(15) -0.0045(16) 0.0066(16)
C15 0.0173(18) 0.0120(16) 0.0276(19) -0.0004(14) -0.0037(15) 0.0018(15)
C16 0.0186(19) 0.0184(18) 0.040(2) 0.0060(15) 0.0003(17) -0.0025(17)
C17 0.032(2) 0.035(2) 0.034(2) 0.0126(18) 0.0064(19) -0.0082(18)
C18 0.041(2) 0.050(2) 0.0190(19) 0.019(2) 0.0012(18) -0.0046(18)
C19 0.026(2) 0.042(2) 0.024(2) 0.0161(18) -0.0010(17) -0.0065(18)
C20 0.0185(18) 0.0159(17) 0.0213(18) -0.0012(14) -0.0020(15) -0.0028(14)
Sn2 0.01788(13) 0.02101(13) 0.01475(12) 0.00164(10) 0.00322(10) 0.00117(10)
O4 0.0200(13) 0.0354(14) 0.0157(12) 0.0102(11) 0.0067(10) 0.0035(11)
O5 0.0279(14) 0.0394(14) 0.0200(13) 0.0163(12) 0.0025(11) 0.0036(11)
O6 0.0190(13) 0.0342(14) 0.0188(12) 0.0109(11) 0.0010(10) -0.0031(11)
N3 0.0095(14) 0.0184(14) 0.0172(14) 0.0025(11) 0.0012(11) 0.0008(12)
N4 0.0137(14) 0.0156(13) 0.0157(14) 0.0007(11) 0.0016(12) 0.0026(11)
C21 0.036(2) 0.0276(19) 0.0147(18) -0.0106(17) 0.0039(16) -0.0008(15)
C22 0.028(2) 0.028(2) 0.031(2) -0.0085(17) 0.0023(18) -0.0017(17)
C23 0.0131(17) 0.0148(16) 0.0232(18) -0.0054(14) 0.0072(15) -0.0013(14)
C24 0.0144(17) 0.0118(15) 0.0195(17) -0.0017(13) 0.0037(14) -0.0022(14)
C25 0.0155(17) 0.0162(16) 0.0186(17) -0.0018(14) 0.0035(14) -0.0024(14)
C26 0.0133(17) 0.0179(17) 0.0263(19) -0.0028(14) 0.0071(15) -0.0053(15)
C27 0.0112(17) 0.0197(17) 0.0211(18) -0.0016(14) -0.0022(14) -0.0044(15)
C28 0.0192(18) 0.0302(19) 0.0139(17) 0.0025(16) 0.0024(14) 0.0002(15)
C29 0.0140(17) 0.0231(17) 0.0225(18) 0.0042(15) 0.0067(15) -0.0061(15)
C30 0.0188(18) 0.0137(16) 0.0180(17) -0.0041(14) 0.0048(15) -0.0020(14)
C31 0.0101(16) 0.0165(17) 0.0233(18) -0.0013(13) 0.0038(14) -0.0008(14)
C32 0.0220(19) 0.0182(17) 0.028(2) 0.0012(15) 0.0057(16) 0.0027(16)
C33 0.026(2) 0.027(2) 0.029(2) 0.0046(16) -0.0004(17) 0.0086(17)
C34 0.021(2) 0.0175(17) 0.045(2) 0.0058(15) 0.0026(18) 0.0093(17)
C35 0.0171(18) 0.0103(16) 0.042(2) -0.0036(14) 0.0062(17) 0.0002(16)
C36 0.019(2) 0.0135(17) 0.055(3) 0.0025(15) 0.0099(19) -0.0043(18)
C37 0.030(2) 0.028(2) 0.053(3) 0.0003(18) 0.021(2) -0.018(2)
C38 0.034(2) 0.040(2) 0.036(2) 0.0026(19) 0.012(2) -0.0114(19)
C39 0.0194(19) 0.0294(19) 0.031(2) 0.0020(16) 0.0087(17) -0.0072(17)
C40 0.0141(17) 0.0136(16) 0.0286(19) -0.0001(14) 0.0051(15) -0.0024(15)

loop_
_atom_type_symbol
_atom_type_description
_atom_type_scat_dispersion_real
_atom_type_scat_dispersion_imag
_atom_type_scat_source
C C 0.0033 0.0016 'International Tables Vol C Tables 4.2.6.8 and 6.1.1.4'
H H 0.0000 0.0000 'International Tables Vol C Tables 4.2.6.8 and 6.1.1.4'
N N 0.0061 0.0033 'International Tables Vol C Tables 4.2.6.8 and 6.1.1.4'
O O 0.0106 0.0060 'International Tables Vol C Tables 4.2.6.8 and 6.1.1.4'
Sn Sn -0.6537 1.4246 'International Tables Vol C Tables 4.2.6.8 and 6.1.1.4'

loop_
_geom_angle_atom_site_label_1
_geom_angle_atom_site_label_2
_geom_angle_atom_site_label_3
_geom_angle_site_symmetry_1
_geom_angle_site_symmetry_3
_geom_angle
_geom_angle_publ_flag
O2 Sn1 C1 . . 95.19(12) ?
O2 Sn1 C2 . . 99.24(12) ?
C1 Sn1 C2 . . 125.14(13) ?
O2 Sn1 N2 . . 81.92(9) ?
C1 Sn1 N2 . . 125.45(11) ?
C2 Sn1 N2 . . 108.92(11) ?
O2 Sn1 O1 . . 154.21(8) ?
C1 Sn1 O1 . . 94.20(12) ?
C2 Sn1 O1 . . 94.83(11) ?
N2 Sn1 O1 . . 73.08(9) ?
C3 O1 Sn1 . . 113.32(19) ?
C12 O2 Sn1 . . 135.1(2) ?
C7 O3 H3 . . 109.5 ?
C3 N1 N2 . . 112.2(3) ?
C10 N2 N1 . . 115.0(3) ?
C10 N2 Sn1 . . 129.4(2) ?
N1 N2 Sn1 . . 115.33(17) ?
Sn1 C1 H1A . . 109.5 ?
Sn1 C1 H1B . . 109.5 ?
H1A C1 H1B . . 109.5 ?
Sn1 C1 H1C . . 109.5 ?
H1A C1 H1C . . 109.5 ?
H1B C1 H1C . . 109.5 ?
Sn1 C2 H2A . . 109.5 ?
Sn1 C2 H2B . . 109.5 ?
H2A C2 H2B . . 109.5 ?
Sn1 C2 H2C . . 109.5 ?
H2A C2 H2C . . 109.5 ?
H2B C2 H2C . . 109.5 ?
O1 C3 N1 . . 122.9(3) ?
O1 C3 C4 . . 119.5(3) ?
N1 C3 C4 . . 117.5(3) ?
C9 C4 C5 . . 118.1(3) ?
C9 C4 C3 . . 122.9(3) ?
C5 C4 C3 . . 119.1(3) ?
C6 C5 C4 . . 120.4(3) ?
C6 C5 H5 . . 119.8 ?
C4 C5 H5 . . 119.8 ?
C5 C6 C7 . . 120.7(3) ?
C5 C6 H6 . . 119.7 ?
C7 C6 H6 . . 119.7 ?
O3 C7 C6 . . 123.0(3) ?
O3 C7 C8 . . 117.8(3) ?
C6 C7 C8 . . 119.2(3) ?
C9 C8 C7 . . 120.0(3) ?
C9 C8 H8 . . 120.0 ?
C7 C8 H8 . . 120.0 ?
C8 C9 C4 . . 121.7(3) ?
C8 C9 H9 . . 119.2 ?
C4 C9 H9 . . 119.2 ?
N2 C10 C11 . . 128.2(3) ?
N2 C10 H10 . . 115.9 ?
C11 C10 H10 . . 115.9 ?
C12 C11 C10 . . 121.5(3) ?
C12 C11 C20 . . 119.5(3) ?
C10 C11 C20 . . 118.9(3) ?
O2 C12 C11 . . 123.6(3) ?
O2 C12 C13 . . 117.2(3) ?
C11 C12 C13 . . 119.2(3) ?
C14 C13 C12 . . 121.7(3) ?
C14 C13 H13 . . 119.2 ?
C12 C13 H13 . . 119.2 ?
C13 C14 C15 . . 121.6(3) ?
C13 C14 H14 . . 119.2 ?
C15 C14 H14 . . 119.2 ?
C16 C15 C20 . . 119.7(3) ?
C16 C15 C14 . . 121.1(3) ?
C20 C15 C14 . . 119.1(3) ?
C17 C16 C15 . . 121.4(3) ?
C17 C16 H16 . . 119.3 ?
C15 C16 H16 . . 119.3 ?
C16 C17 C18 . . 119.2(3) ?
C16 C17 H17 . . 120.4 ?
C18 C17 H17 . . 120.4 ?
C19 C18 C17 . . 120.7(3) ?
C19 C18 H18 . . 119.7 ?
C17 C18 H18 . . 119.7 ?
C18 C19 C20 . . 121.5(3) ?
C18 C19 H19 . . 119.2 ?
C20 C19 H19 . . 119.2 ?
C19 C20 C15 . . 117.5(3) ?
C19 C20 C11 . . 123.7(3) ?
C15 C20 C11 . . 118.8(3) ?
O5 Sn2 C21 . . 96.08(12) ?
O5 Sn2 C22 . . 96.34(12) ?
C21 Sn2 C22 . . 128.37(13) ?
O5 Sn2 N4 . . 82.19(9) ?
C21 Sn2 N4 . . 122.25(11) ?
C22 Sn2 N4 . . 109.01(12) ?
O5 Sn2 O4 . . 153.95(9) ?
C21 Sn2 O4 . . 91.72(12) ?
C22 Sn2 O4 . . 98.16(12) ?
N4 Sn2 O4 . . 72.67(9) ?
C23 O4 Sn2 . . 114.62(19) ?
C32 O5 Sn2 . . 135.1(2) ?
C27 O6 H6A . . 109.5 ?
C23 N3 N4 . . 111.6(2) ?
C30 N4 N3 . . 114.5(3) ?
C30 N4 Sn2 . . 128.8(2) ?
N3 N4 Sn2 . . 116.53(17) ?
Sn2 C21 H21A . . 109.5 ?
Sn2 C21 H21B . . 109.5 ?
H21A C21 H21B . . 109.5 ?
Sn2 C21 H21C . . 109.5 ?
H21A C21 H21C . . 109.5 ?
H21B C21 H21C . . 109.5 ?
Sn2 C22 H22A . . 109.5 ?
Sn2 C22 H22B . . 109.5 ?
H22A C22 H22B . . 109.5 ?
Sn2 C22 H22C . . 109.5 ?
H22A C22 H22C . . 109.5 ?
H22B C22 H22C . . 109.5 ?
O4 C23 N3 . . 123.5(3) ?
O4 C23 C24 . . 118.6(3) ?
N3 C23 C24 . . 118.0(3) ?
C25 C24 C29 . . 118.2(3) ?
C25 C24 C23 . . 119.6(3) ?
C29 C24 C23 . . 122.2(3) ?
C26 C25 C24 . . 120.6(3) ?
C26 C25 H25 . . 119.7 ?
C24 C25 H25 . . 119.7 ?
C25 C26 C27 . . 120.5(3) ?
C25 C26 H26 . . 119.8 ?
C27 C26 H26 . . 119.8 ?
O6 C27 C26 . . 123.1(3) ?
O6 C27 C28 . . 117.5(3) ?
C26 C27 C28 . . 119.3(3) ?
C29 C28 C27 . . 120.3(3) ?
C29 C28 H28 . . 119.8 ?
C27 C28 H28 . . 119.8 ?
C28 C29 C24 . . 121.1(3) ?
C28 C29 H29 . . 119.4 ?
C24 C29 H29 . . 119.4 ?
N4 C30 C31 . . 128.1(3) ?
N4 C30 H30 . . 116.0 ?
C31 C30 H30 . . 116.0 ?
C32 C31 C30 . . 121.9(3) ?
C32 C31 C40 . . 119.6(3) ?
C30 C31 C40 . . 118.5(3) ?
O5 C32 C31 . . 123.6(3) ?
O5 C32 C33 . . 116.7(3) ?
C31 C32 C33 . . 119.6(3) ?
C34 C33 C32 . . 121.2(3) ?
C34 C33 H33 . . 119.4 ?
C32 C33 H33 . . 119.4 ?
C33 C34 C35 . . 121.4(3) ?
C33 C34 H34 . . 119.3 ?
C35 C34 H34 . . 119.3 ?
C36 C35 C40 . . 120.3(3) ?
C36 C35 C34 . . 120.3(3) ?
C40 C35 C34 . . 119.4(3) ?
C37 C36 C35 . . 120.1(4) ?
C37 C36 H36 . . 119.9 ?
C35 C36 H36 . . 119.9 ?
C36 C37 C38 . . 120.6(3) ?
C36 C37 H37 . . 119.7 ?
C38 C37 H37 . . 119.7 ?
C39 C38 C37 . . 120.3(4) ?
C39 C38 H38 . . 119.8 ?
C37 C38 H38 . . 119.8 ?
C38 C39 C40 . . 121.4(4) ?
C38 C39 H39 . . 119.3 ?
C40 C39 H39 . . 119.3 ?
C39 C40 C35 . . 117.2(3) ?
C39 C40 C31 . . 124.1(3) ?
C35 C40 C31 . . 118.7(3) ?

loop_
_geom_bond_atom_site_label_1
_geom_bond_atom_site_label_2
_geom_bond_site_symmetry_2
_geom_bond_distance
_geom_bond_publ_flag
Sn1 O2 . 2.083(2) ?
Sn1 C1 . 2.112(3) ?
Sn1 C2 . 2.116(3) ?
Sn1 N2 . 2.152(2) ?
Sn1 O1 . 2.159(2) ?
O1 C3 . 1.297(4) ?
O2 C12 . 1.316(4) ?
O3 C7 . 1.355(4) ?
O3 H3 . 0.8400 ?
N1 C3 . 1.326(4) ?
N1 N2 . 1.397(3) ?
N2 C10 . 1.303(4) ?
C1 H1A . 0.9800 ?
C1 H1B . 0.9800 ?
C1 H1C . 0.9800 ?
C2 H2A . 0.9800 ?
C2 H2B . 0.9800 ?
C2 H2C . 0.9800 ?
C3 C4 . 1.466(4) ?
C4 C9 . 1.392(4) ?
C4 C5 . 1.403(4) ?
C5 C6 . 1.380(4) ?
C5 H5 . 0.9500 ?
C6 C7 . 1.390(4) ?
C6 H6 . 0.9500 ?
C7 C8 . 1.393(4) ?
C8 C9 . 1.373(4) ?
C8 H8 . 0.9500 ?
C9 H9 . 0.9500 ?
C10 C11 . 1.418(4) ?
C10 H10 . 0.9500 ?
C11 C12 . 1.413(4) ?
C11 C20 . 1.458(4) ?
C12 C13 . 1.421(4) ?
C13 C14 . 1.347(4) ?
C13 H13 . 0.9500 ?
C14 C15 . 1.427(4) ?
C14 H14 . 0.9500 ?
C15 C16 . 1.409(4) ?
C15 C20 . 1.419(4) ?
C16 C17 . 1.364(5) ?
C16 H16 . 0.9500 ?
C17 C18 . 1.395(5) ?
C17 H17 . 0.9500 ?
C18 C19 . 1.377(5) ?
C18 H18 . 0.9500 ?
C19 C20 . 1.402(5) ?
C19 H19 . 0.9500 ?
Sn2 O5 . 2.081(2) ?
Sn2 C21 . 2.099(3) ?
Sn2 C22 . 2.115(3) ?
Sn2 N4 . 2.155(2) ?
Sn2 O4 . 2.157(2) ?
O4 C23 . 1.288(4) ?
O5 C32 . 1.316(4) ?
O6 C27 . 1.355(4) ?
O6 H6A . 0.8400 ?
N3 C23 . 1.321(4) ?
N3 N4 . 1.396(3) ?
N4 C30 . 1.314(4) ?
C21 H21A . 0.9800 ?
C21 H21B . 0.9800 ?
C21 H21C . 0.9800 ?
C22 H22A . 0.9800 ?
C22 H22B . 0.9800 ?
C22 H22C . 0.9800 ?
C23 C24 . 1.477(4) ?
C24 C25 . 1.395(4) ?
C24 C29 . 1.405(4) ?
C25 C26 . 1.382(4) ?
C25 H25 . 0.9500 ?
C26 C27 . 1.388(4) ?
C26 H26 . 0.9500 ?
C27 C28 . 1.390(4) ?
C28 C29 . 1.367(4) ?
C28 H28 . 0.9500 ?
C29 H29 . 0.9500 ?
C30 C31 . 1.421(4) ?
C30 H30 . 0.9500 ?
C31 C32 . 1.407(5) ?
C31 C40 . 1.452(4) ?
C32 C33 . 1.417(5) ?
C33 C34 . 1.352(4) ?
C33 H33 . 0.9500 ?
C34 C35 . 1.423(5) ?
C34 H34 . 0.9500 ?
C35 C36 . 1.415(4) ?
C35 C40 . 1.418(5) ?
C36 C37 . 1.365(5) ?
C36 H36 . 0.9500 ?
C37 C38 . 1.384(5) ?
C37 H37 . 0.9500 ?
C38 C39 . 1.381(5) ?
C38 H38 . 0.9500 ?
C39 C40 . 1.410(5) ?
C39 H39 . 0.9500 ?

loop_
_geom_hbond_atom_site_label_D
_geom_hbond_atom_site_label_H
_geom_hbond_atom_site_label_A
_geom_hbond_site_symmetry_A
_geom_hbond_distance_DH
_geom_hbond_distance_HA
_geom_hbond_distance_DA
_geom_hbond_angle_DHA
O3 H3 N3 4_475 0.84 1.91 2.749(3) 178
O6 H6a N1 4_576 0.84 1.91 2.738(3) 167
C8 H8 O5 1_454 0.95 2.59 3.477(4) 155
C21 H21a N1 3_666 0.98 2.62 3.494(4) 149

loop_
_geom_torsion_atom_site_label_1
_geom_torsion_atom_site_label_2
_geom_torsion_atom_site_label_3
_geom_torsion_atom_site_label_4
_geom_torsion_site_symmetry_1
_geom_torsion_site_symmetry_2
_geom_torsion_site_symmetry_3
_geom_torsion_site_symmetry_4
_geom_torsion
_geom_torsion_publ_flag
O2 Sn1 O1 C3 . . . . -29.7(3) ?
C1 Sn1 O1 C3 . . . . -140.9(2) ?
C2 Sn1 O1 C3 . . . . 93.3(2) ?
N2 Sn1 O1 C3 . . . . -15.0(2) ?
C1 Sn1 O2 C12 . . . . 120.3(3) ?
C2 Sn1 O2 C12 . . . . -112.8(3) ?
N2 Sn1 O2 C12 . . . . -4.8(3) ?
O1 Sn1 O2 C12 . . . . 9.4(4) ?
C3 N1 N2 C10 . . . . 173.8(3) ?
C3 N1 N2 Sn1 . . . . -12.0(3) ?
O2 Sn1 N2 C10 . . . . 1.2(3) ?
C1 Sn1 N2 C10 . . . . -89.4(3) ?
C2 Sn1 N2 C10 . . . . 98.3(3) ?
O1 Sn1 N2 C10 . . . . -172.4(3) ?
O2 Sn1 N2 N1 . . . . -172.0(2) ?
C1 Sn1 N2 N1 . . . . 97.4(2) ?
C2 Sn1 N2 N1 . . . . -74.9(2) ?
O1 Sn1 N2 N1 . . . . 14.45(18) ?
Sn1 O1 C3 N1 . . . . 14.9(4) ?
Sn1 O1 C3 C4 . . . . -163.7(2) ?
N2 N1 C3 O1 . . . . -2.1(4) ?
N2 N1 C3 C4 . . . . 176.5(2) ?
O1 C3 C4 C9 . . . . 179.9(3) ?
N1 C3 C4 C9 . . . . 1.3(5) ?
O1 C3 C4 C5 . . . . -0.8(4) ?
N1 C3 C4 C5 . . . . -179.4(3) ?
C9 C4 C5 C6 . . . . -1.5(5) ?
C3 C4 C5 C6 . . . . 179.3(3) ?
C4 C5 C6 C7 . . . . 0.0(5) ?
C5 C6 C7 O3 . . . . -179.4(3) ?
C5 C6 C7 C8 . . . . 1.1(5) ?
O3 C7 C8 C9 . . . . 179.9(3) ?
C6 C7 C8 C9 . . . . -0.6(5) ?
C7 C8 C9 C4 . . . . -0.9(5) ?
C5 C4 C9 C8 . . . . 2.0(5) ?
C3 C4 C9 C8 . . . . -178.8(3) ?
N1 N2 C10 C11 . . . . 175.5(3) ?
Sn1 N2 C10 C11 . . . . 2.3(5) ?
N2 C10 C11 C12 . . . . -3.8(5) ?
N2 C10 C11 C20 . . . . 178.3(3) ?
Sn1 O2 C12 C11 . . . . 4.8(5) ?
Sn1 O2 C12 C13 . . . . -175.5(2) ?
C10 C11 C12 O2 . . . . 0.3(5) ?
C20 C11 C12 O2 . . . . 178.2(3) ?
C10 C11 C12 C13 . . . . -179.3(3) ?
C20 C11 C12 C13 . . . . -1.5(4) ?
O2 C12 C13 C14 . . . . -179.1(3) ?
C11 C12 C13 C14 . . . . 0.6(5) ?
C12 C13 C14 C15 . . . . 0.1(5) ?
C13 C14 C15 C16 . . . . 179.6(3) ?
C13 C14 C15 C20 . . . . 0.1(5) ?
C20 C15 C16 C17 . . . . 0.3(5) ?
C14 C15 C16 C17 . . . . -179.2(3) ?
C15 C16 C17 C18 . . . . 0.3(6) ?
C16 C17 C18 C19 . . . . -0.8(6) ?
C17 C18 C19 C20 . . . . 0.8(6) ?
C18 C19 C20 C15 . . . . -0.2(5) ?
C18 C19 C20 C11 . . . . 179.9(3) ?
C16 C15 C20 C19 . . . . -0.3(5) ?
C14 C15 C20 C19 . . . . 179.2(3) ?
C16 C15 C20 C11 . . . . 179.5(3) ?
C14 C15 C20 C11 . . . . -0.9(4) ?
C12 C11 C20 C19 . . . . -178.5(3) ?
C10 C11 C20 C19 . . . . -0.6(5) ?
C12 C11 C20 C15 . . . . 1.6(4) ?
C10 C11 C20 C15 . . . . 179.5(3) ?
O5 Sn2 O4 C23 . . . . -24.6(3) ?
C21 Sn2 O4 C23 . . . . -132.3(2) ?
C22 Sn2 O4 C23 . . . . 98.6(2) ?
N4 Sn2 O4 C23 . . . . -8.9(2) ?
C21 Sn2 O5 C32 . . . . 128.0(3) ?
C22 Sn2 O5 C32 . . . . -102.2(3) ?
N4 Sn2 O5 C32 . . . . 6.2(3) ?
O4 Sn2 O5 C32 . . . . 21.3(4) ?
C23 N3 N4 C30 . . . . 176.3(2) ?
C23 N3 N4 Sn2 . . . . -7.9(3) ?
O5 Sn2 N4 C30 . . . . -2.8(2) ?
C21 Sn2 N4 C30 . . . . -95.1(3) ?
C22 Sn2 N4 C30 . . . . 91.2(3) ?
O4 Sn2 N4 C30 . . . . -175.9(3) ?
O5 Sn2 N4 N3 . . . . -177.9(2) ?
C21 Sn2 N4 N3 . . . . 89.8(2) ?
C22 Sn2 N4 N3 . . . . -83.9(2) ?
O4 Sn2 N4 N3 . . . . 8.99(19) ?
Sn2 O4 C23 N3 . . . . 8.4(4) ?
Sn2 O4 C23 C24 . . . . -171.2(2) ?
N4 N3 C23 O4 . . . . -0.4(4) ?
N4 N3 C23 C24 . . . . 179.1(2) ?
O4 C23 C24 C25 . . . . -12.1(4) ?
N3 C23 C24 C25 . . . . 168.4(3) ?
O4 C23 C24 C29 . . . . 168.0(3) ?
N3 C23 C24 C29 . . . . -11.5(4) ?
C29 C24 C25 C26 . . . . 0.8(5) ?
C23 C24 C25 C26 . . . . -179.1(3) ?
C24 C25 C26 C27 . . . . -1.0(5) ?
C25 C26 C27 O6 . . . . -178.9(3) ?
C25 C26 C27 C28 . . . . -0.4(5) ?
O6 C27 C28 C29 . . . . -179.4(3) ?
C26 C27 C28 C29 . . . . 2.0(5) ?
C27 C28 C29 C24 . . . . -2.2(5) ?
C25 C24 C29 C28 . . . . 0.8(5) ?
C23 C24 C29 C28 . . . . -179.3(3) ?
N3 N4 C30 C31 . . . . 175.7(3) ?
Sn2 N4 C30 C31 . . . . 0.6(5) ?
N4 C30 C31 C32 . . . . 0.9(5) ?
N4 C30 C31 C40 . . . . -178.2(3) ?
Sn2 O5 C32 C31 . . . . -6.8(5) ?
Sn2 O5 C32 C33 . . . . 172.8(2) ?
C30 C31 C32 O5 . . . . 2.0(5) ?
C40 C31 C32 O5 . . . . -178.9(3) ?
C30 C31 C32 C33 . . . . -177.6(3) ?
C40 C31 C32 C33 . . . . 1.5(5) ?
O5 C32 C33 C34 . . . . -179.4(3) ?
C31 C32 C33 C34 . . . . 0.3(5) ?
C32 C33 C34 C35 . . . . -1.6(5) ?
C33 C34 C35 C36 . . . . -178.8(3) ?
C33 C34 C35 C40 . . . . 1.2(5) ?
C40 C35 C36 C37 . . . . -1.0(5) ?
C34 C35 C36 C37 . . . . 179.1(3) ?
C35 C36 C37 C38 . . . . -0.4(5) ?
C36 C37 C38 C39 . . . . 0.8(6) ?
C37 C38 C39 C40 . . . . 0.2(6) ?
C38 C39 C40 C35 . . . . -1.6(5) ?
C38 C39 C40 C31 . . . . 179.8(3) ?
C36 C35 C40 C39 . . . . 1.9(5) ?
C34 C35 C40 C39 . . . . -178.1(3) ?
C36 C35 C40 C31 . . . . -179.4(3) ?
C34 C35 C40 C31 . . . . 0.6(4) ?
C32 C31 C40 C39 . . . . 176.7(3) ?
C30 C31 C40 C39 . . . . -4.2(5) ?
C32 C31 C40 C35 . . . . -1.9(4) ?
C30 C31 C40 C35 . . . . 177.2(3) ?
